data_7044836
loop_
_publ_author_name
'Kosnik, Stephanie C.'
'Nascimento, Maxemilian C.'
'Binder, Justin Frank'
'Macdonald, Charles L. B.'

_publ_section_title
;
 Accessing Multimetallic Complexes with a Phosphorus(I) Zwitterion
;
_journal_name_full 'Dalton Transactions'
_journal_paper_doi 10.1039/C7DT03844E
_journal_year 2017
_chemical_formula_moiety 'C41 H31 Mo2 O8 P3, C4 H10 O'
_chemical_formula_sum 'C45 H41 Mo2 O9 P3'
_chemical_formula_weight 1010.57
_space_group_crystal_system orthorhombic
_space_group_IT_number 61
_space_group_name_Hall '-P 2ac 2ab'
_space_group_name_H-M_alt 'P b c a'
_symmetry_space_group_name_Hall '-P 2ac 2ab'
_symmetry_space_group_name_H-M 'P b c a'
_atom_sites_solution_hydrogens geom
_audit_creation_method SHELXL-2016/6
_audit_update_record
;
2017-10-06 deposited with the CCDC.
2017-11-22 downloaded from the CCDC.
;
_cell_angle_alpha 90
_cell_angle_beta 90
_cell_angle_gamma 90
_cell_formula_units_Z 8
_cell_length_a 12.0912(4)
_cell_length_b 20.0536(6)
_cell_length_c 37.1612(11)
_cell_measurement_reflns_used 9737
_cell_measurement_temperature 170(2)
_cell_measurement_theta_max 26.30
_cell_measurement_theta_min 2.95
_cell_volume 9010.6(5)
_computing_cell_refinement 'Bruker SAINT'
_computing_data_collection 'Bruker APEX2'
_computing_data_reduction 'Bruker SAINT'
_computing_molecular_graphics 'Bruker SHELXTL'
_computing_publication_material 'Bruker SHELXTL'
_computing_structure_refinement 'SHELXL-2016/6 (Sheldrick, 2016)'
_computing_structure_solution 'SHELXS-97 (Sheldrick 2008)'
_diffrn_ambient_temperature 170(2)
_diffrn_measured_fraction_theta_full 0.998
_diffrn_measured_fraction_theta_max 0.991
_diffrn_measurement_device_type 'Bruker APEX-II CCD'
_diffrn_measurement_method '\f and \w scans'
_diffrn_radiation_type MoK\a
_diffrn_radiation_wavelength 0.71073
_diffrn_reflns_av_R_equivalents 0.0354
_diffrn_reflns_av_unetI/netI 0.0233
_diffrn_reflns_Laue_measured_fraction_full 0.998
_diffrn_reflns_Laue_measured_fraction_max 0.991
_diffrn_reflns_limit_h_max 14
_diffrn_reflns_limit_h_min -15
_diffrn_reflns_limit_k_max 24
_diffrn_reflns_limit_k_min -23
_diffrn_reflns_limit_l_max 45
_diffrn_reflns_limit_l_min -36
_diffrn_reflns_number 88417
_diffrn_reflns_point_group_measured_fraction_full 0.998
_diffrn_reflns_point_group_measured_fraction_max 0.991
_diffrn_reflns_theta_full 25.242
_diffrn_reflns_theta_max 26.395
_diffrn_reflns_theta_min 2.858
_exptl_absorpt_coefficient_mu 0.716
_exptl_absorpt_correction_T_max 0.983
_exptl_absorpt_correction_T_min 0.926
_exptl_absorpt_correction_type multi-scan
_exptl_absorpt_process_details 'SADABS; Bruker, 2015'
_exptl_crystal_colour gold
_exptl_crystal_density_diffrn 1.490
_exptl_crystal_description Plate
_exptl_crystal_F_000 4096
_exptl_crystal_size_max 0.204
_exptl_crystal_size_mid 0.181
_exptl_crystal_size_min 0.024
_refine_diff_density_max 0.909
_refine_diff_density_min -0.576
_refine_diff_density_rms 0.067
_refine_ls_extinction_method none
_refine_ls_goodness_of_fit_ref 1.059
_refine_ls_hydrogen_treatment constr
_refine_ls_matrix_type full
_refine_ls_number_parameters 547
_refine_ls_number_reflns 9148
_refine_ls_number_restraints 11
_refine_ls_restrained_S_all 1.062
_refine_ls_R_factor_all 0.0448
_refine_ls_R_factor_gt 0.0318
_refine_ls_shift/su_max 0.001
_refine_ls_shift/su_mean 0.000
_refine_ls_structure_factor_coef Fsqd
_refine_ls_weighting_details 'w=1/[\s^2^(Fo^2^)+(0.0284P)^2^+11.9585P] where P=(Fo^2^+2Fc^2^)/3'
_refine_ls_weighting_scheme calc
_refine_ls_wR_factor_gt 0.0687
_refine_ls_wR_factor_ref 0.0725
_reflns_Friedel_coverage 0.000
_reflns_number_gt 7595
_reflns_number_total 9148
_reflns_threshold_expression 'I > 2\s(I)'
_cod_data_source_file c7dt03844e2.cif
_cod_data_source_block shelx_CCDC1
_cod_database_code 7044836
_shelx_shelxl_version_number 2016/6
_shelx_space_group_comment
;
The symmetry employed for this shelxl refinement is uniquely defined
by the following loop, which should always be used as a source of
symmetry information in preference to the above space-group names.
They are only intended as comments.
;
_shelx_estimated_absorpt_t_min 0.868
_shelx_estimated_absorpt_t_max 0.983

loop_
_space_group_symop_operation_xyz
'x, y, z'
'-x+1/2, -y, z+1/2'
'-x, y+1/2, -z+1/2'
'x+1/2, -y+1/2, -z'
'-x, -y, -z'
'x-1/2, y, -z-1/2'
'x, -y-1/2, z-1/2'
'-x-1/2, y-1/2, z'

loop_
_atom_site_label
_atom_site_type_symbol
_atom_site_fract_x
_atom_site_fract_y
_atom_site_fract_z
_atom_site_U_iso_or_equiv
_atom_site_adp_type
_atom_site_occupancy
_atom_site_site_symmetry_order
_atom_site_calc_flag
_atom_site_refinement_flags_posn
_atom_site_refinement_flags_adp
_atom_site_refinement_flags_occupancy
_atom_site_disorder_assembly
_atom_site_disorder_group
P1 P 0.36287(5) 0.36282(3) 0.40890(2) 0.01983(13) Uani 1 1 d . . . . .
P2 P 0.51137(5) 0.29092(3) 0.35210(2) 0.01991(13) Uani 1 1 d . . . . .
P3 P 0.45441(5) 0.39246(3) 0.36092(2) 0.02188(14) Uani 1 1 d . . . . .
C1 C 0.42660(19) 0.28682(12) 0.42119(6) 0.0194(5) Uani 1 1 d . . . . .
C2 C 0.49021(19) 0.25217(12) 0.39426(6) 0.0184(5) Uani 1 1 d . . . . .
C3 C 0.51849(19) 0.18838(12) 0.40844(6) 0.0204(5) Uani 1 1 d . . . . .
H3 H 0.561832 0.155500 0.396619 0.024 Uiso 1 1 calc R U . . .
C4 C 0.47082(19) 0.18226(12) 0.44333(6) 0.0202(5) Uani 1 1 d . . . . .
C5 C 0.41611(19) 0.24311(12) 0.45138(6) 0.0206(5) Uani 1 1 d . . . . .
H5 H 0.378720 0.253108 0.473204 0.025 Uiso 1 1 calc R U . . .
C11 C 0.2156(2) 0.34748(13) 0.40551(6) 0.0236(5) Uani 1 1 d . . . . .
C12 C 0.1746(2) 0.28301(14) 0.40435(8) 0.0331(6) Uani 1 1 d . . . . .
H12 H 0.223788 0.246093 0.404841 0.040 Uiso 1 1 calc R U . . .
C13 C 0.0607(2) 0.27257(17) 0.40248(8) 0.0434(8) Uani 1 1 d . . . . .
H13 H 0.032299 0.228426 0.401735 0.052 Uiso 1 1 calc R U . . .
C14 C -0.0109(2) 0.32619(18) 0.40169(8) 0.0441(8) Uani 1 1 d . . . . .
H14 H -0.088439 0.318854 0.400262 0.053 Uiso 1 1 calc R U . . .
C15 C 0.0298(2) 0.39021(18) 0.40299(8) 0.0415(7) Uani 1 1 d . . . . .
H15 H -0.019832 0.426924 0.402371 0.050 Uiso 1 1 calc R U . . .
C16 C 0.1426(2) 0.40150(15) 0.40518(7) 0.0323(6) Uani 1 1 d . . . . .
H16 H 0.170252 0.445780 0.406448 0.039 Uiso 1 1 calc R U . . .
C21 C 0.3755(2) 0.42931(13) 0.44124(6) 0.0236(5) Uani 1 1 d . . . . .
C22 C 0.4191(2) 0.49096(13) 0.43156(7) 0.0298(6) Uani 1 1 d . . . . .
H22 H 0.448171 0.497398 0.408061 0.036 Uiso 1 1 calc R U . . .
C23 C 0.4203(2) 0.54288(14) 0.45604(8) 0.0354(7) Uani 1 1 d . . . . .
H23 H 0.449161 0.585112 0.449267 0.042 Uiso 1 1 calc R U . . .
C24 C 0.3794(2) 0.53328(15) 0.49038(8) 0.0353(7) Uani 1 1 d . . . . .
H24 H 0.380531 0.568859 0.507257 0.042 Uiso 1 1 calc R U . . .
C25 C 0.3370(2) 0.47231(16) 0.50015(7) 0.0360(7) Uani 1 1 d . . . . .
H25 H 0.309658 0.466004 0.523870 0.043 Uiso 1 1 calc R U . . .
C26 C 0.3337(2) 0.41969(15) 0.47575(7) 0.0319(6) Uani 1 1 d . . . . .
H26 H 0.303357 0.377844 0.482552 0.038 Uiso 1 1 calc R U . . .
C31 C 0.4425(2) 0.24197(13) 0.31808(7) 0.0308(6) Uani 1 1 d . . . . .
C32 C 0.4902(3) 0.23237(15) 0.28428(8) 0.0479(8) Uani 1 1 d . . . . .
H32 H 0.560232 0.251489 0.278966 0.057 Uiso 1 1 calc R U . . .
C33 C 0.4357(4) 0.19511(18) 0.25859(10) 0.0712(13) Uani 1 1 d . . . . .
H33 H 0.468995 0.188016 0.235753 0.085 Uiso 1 1 calc R U . . .
C34 C 0.3338(5) 0.16825(19) 0.26583(11) 0.0819(16) Uani 1 1 d . . . . .
H34 H 0.296002 0.143666 0.247772 0.098 Uiso 1 1 calc R U . . .
C35 C 0.2864(4) 0.1767(2) 0.29886(12) 0.0753(13) Uani 1 1 d . . . . .
H35 H 0.216512 0.157182 0.303881 0.090 Uiso 1 1 calc R U . . .
C36 C 0.3408(3) 0.21401(17) 0.32535(9) 0.0519(9) Uani 1 1 d . . . . .
H36 H 0.307598 0.220056 0.348295 0.062 Uiso 1 1 calc R U . . .
C41 C 0.6545(2) 0.29350(13) 0.33863(6) 0.0260(5) Uani 1 1 d . . . . .
C42 C 0.7022(3) 0.35139(15) 0.32647(9) 0.0428(8) Uani 1 1 d . . . . .
H42 H 0.660353 0.391445 0.325621 0.051 Uiso 1 1 calc R U . . .
C43 C 0.8119(3) 0.35115(18) 0.31540(10) 0.0594(10) Uani 1 1 d . . . . .
H43 H 0.844644 0.390914 0.306472 0.071 Uiso 1 1 calc R U . . .
C44 C 0.8730(3) 0.2940(2) 0.31732(9) 0.0545(9) Uani 1 1 d . . . . .
H44 H 0.948398 0.294359 0.310132 0.065 Uiso 1 1 calc R U . . .
C45 C 0.8260(3) 0.23615(19) 0.32954(9) 0.0552(10) Uani 1 1 d . . . . .
H45 H 0.868848 0.196482 0.330653 0.066 Uiso 1 1 calc R U . . .
C46 C 0.7166(3) 0.23522(16) 0.34026(8) 0.0444(8) Uani 1 1 d . . . . .
H46 H 0.683991 0.195040 0.348690 0.053 Uiso 1 1 calc R U . . .
C51 C 0.4690(2) 0.11846(12) 0.46563(6) 0.0239(5) Uani 1 1 d . . . . .
C52 C 0.3829(3) 0.07298(17) 0.44873(9) 0.0537(10) Uani 1 1 d . . . . .
H52A H 0.403480 0.063627 0.423728 0.081 Uiso 1 1 calc R U . . .
H52B H 0.310515 0.094898 0.449317 0.081 Uiso 1 1 calc R U . . .
H52C H 0.379320 0.031080 0.462254 0.081 Uiso 1 1 calc R U . . .
C53 C 0.4358(4) 0.13334(17) 0.50418(8) 0.0644(12) Uani 1 1 d . . . . .
H53A H 0.432535 0.091631 0.517879 0.097 Uiso 1 1 calc R U . . .
H53B H 0.363009 0.154811 0.504448 0.097 Uiso 1 1 calc R U . . .
H53C H 0.490487 0.163194 0.515111 0.097 Uiso 1 1 calc R U . . .
C54 C 0.5803(3) 0.08440(17) 0.46473(11) 0.0613(11) Uani 1 1 d . . . . .
H54A H 0.598833 0.072726 0.439847 0.092 Uiso 1 1 calc R U . . .
H54B H 0.577492 0.043788 0.479376 0.092 Uiso 1 1 calc R U . . .
H54C H 0.636699 0.114560 0.474389 0.092 Uiso 1 1 calc R U . . .
Mo1 Mo 0.34394(2) 0.44534(2) 0.30883(2) 0.02889(7) Uani 1 1 d . . . . .
C61 C 0.2579(3) 0.48309(16) 0.26810(8) 0.0424(7) Uani 1 1 d . . . . .
C62 C 0.4521(3) 0.52282(15) 0.30642(7) 0.0398(7) Uani 1 1 d . . . . .
C63 C 0.2594(3) 0.50599(18) 0.34309(8) 0.0522(9) Uani 1 1 d . . . . .
C64 C 0.2268(3) 0.37035(18) 0.31086(8) 0.0465(8) Uani 1 1 d . . . . .
C65 C 0.4430(2) 0.39888(14) 0.27191(7) 0.0325(6) Uani 1 1 d . . . . .
O61 O 0.2059(2) 0.50196(13) 0.24428(6) 0.0621(7) Uani 1 1 d . . . . .
O62 O 0.5080(2) 0.56863(12) 0.30463(7) 0.0648(7) Uani 1 1 d . . . . .
O63 O 0.2179(3) 0.54542(14) 0.36082(7) 0.0837(10) Uani 1 1 d . . . . .
O64 O 0.1595(2) 0.33090(15) 0.31110(8) 0.0728(8) Uani 1 1 d . . . . .
O65 O 0.5013(2) 0.37908(11) 0.25033(6) 0.0514(6) Uani 1 1 d . . . . .
Mo2 Mo 0.60610(2) 0.27187(2) 0.44392(2) 0.01867(6) Uani 1 1 d . . . . .
C71 C 0.6831(2) 0.35427(14) 0.43157(7) 0.0288(6) Uani 1 1 d . . . . .
C72 C 0.7503(2) 0.22934(14) 0.44607(8) 0.0351(6) Uani 1 1 d . . . . .
C73 C 0.6316(2) 0.29196(13) 0.49431(7) 0.0305(6) Uani 1 1 d . . . . .
O71 O 0.72826(18) 0.40362(10) 0.42407(6) 0.0464(5) Uani 1 1 d . . . . .
O72 O 0.83509(18) 0.20217(12) 0.44798(8) 0.0653(8) Uani 1 1 d . . . . .
O73 O 0.6459(2) 0.30220(11) 0.52472(5) 0.0506(6) Uani 1 1 d . . . . .
O81 O 0.6449(3) 0.07248(14) 0.35580(8) 0.0806(9) Uani 1 1 d D . . . .
C81 C 0.7302(5) 0.0349(3) 0.35881(18) 0.114(2) Uani 1 1 d D . . . .
H81A H 0.764344 0.029471 0.334780 0.137 Uiso 1 1 calc R U . . .
H81B H 0.706131 -0.009685 0.367107 0.137 Uiso 1 1 calc R U . . .
C82 C 0.8142(4) 0.0607(3) 0.38392(13) 0.0894(16) Uani 1 1 d . . . . .
H82A H 0.831031 0.107207 0.377961 0.134 Uiso 1 1 calc R U . . .
H82B H 0.881692 0.033847 0.381917 0.134 Uiso 1 1 calc R U . . .
H82C H 0.785934 0.058153 0.408596 0.134 Uiso 1 1 calc R U . . .
C831 C 0.5427(7) 0.0502(5) 0.3372(2) 0.105(3) Uiso 0.676(11) 1 d D U P A 1
H83A H 0.524146 0.004725 0.345691 0.126 Uiso 0.676(11) 1 calc R U P A 1
H83B H 0.481244 0.080018 0.344362 0.126 Uiso 0.676(11) 1 calc R U P A 1
C841 C 0.5493(8) 0.0493(5) 0.30054(19) 0.091(3) Uani 0.676(11) 1 d D U P A 1
H84A H 0.565951 0.094303 0.291748 0.136 Uiso 0.676(11) 1 calc R U P A 1
H84B H 0.478620 0.034383 0.290483 0.136 Uiso 0.676(11) 1 calc R U P A 1
H84C H 0.608153 0.018705 0.293065 0.136 Uiso 0.676(11) 1 calc R U P A 1
C832 C 0.5762(15) 0.0732(7) 0.3225(5) 0.128(6) Uiso 0.324(11) 1 d D U P A 2
H83C H 0.510851 0.101842 0.326666 0.153 Uiso 0.324(11) 1 calc R U P A 2
H83D H 0.619920 0.093507 0.302814 0.153 Uiso 0.324(11) 1 calc R U P A 2
C842 C 0.5410(17) 0.0121(8) 0.3116(5) 0.134(7) Uani 0.324(11) 1 d D U P A 2
H84D H 0.594877 -0.021764 0.318975 0.202 Uiso 0.324(11) 1 calc R U P A 2
H84E H 0.533377 0.011663 0.285378 0.202 Uiso 0.324(11) 1 calc R U P A 2
H84F H 0.469225 0.002338 0.322708 0.202 Uiso 0.324(11) 1 calc R U P A 2

loop_
_atom_site_aniso_label
_atom_site_aniso_U_11
_atom_site_aniso_U_22
_atom_site_aniso_U_33
_atom_site_aniso_U_23
_atom_site_aniso_U_13
_atom_site_aniso_U_12
P1 0.0194(3) 0.0212(3) 0.0190(3) 0.0038(2) 0.0023(2) 0.0036(2)
P2 0.0245(3) 0.0198(3) 0.0154(3) 0.0010(2) 0.0008(2) 0.0011(3)
P3 0.0259(3) 0.0204(3) 0.0193(3) 0.0042(2) 0.0045(3) 0.0030(3)
C1 0.0174(11) 0.0208(12) 0.0201(12) 0.0045(9) 0.0001(9) 0.0011(9)
C2 0.0190(12) 0.0218(12) 0.0143(11) 0.0013(9) -0.0023(9) -0.0007(10)
C3 0.0214(12) 0.0191(12) 0.0207(12) 0.0004(9) -0.0039(10) -0.0006(10)
C4 0.0174(11) 0.0229(12) 0.0202(11) 0.0041(10) -0.0040(9) -0.0023(10)
C5 0.0174(12) 0.0257(13) 0.0187(12) 0.0046(9) -0.0002(9) -0.0002(10)
C11 0.0202(12) 0.0320(14) 0.0188(12) 0.0061(10) 0.0007(10) 0.0017(11)
C12 0.0258(14) 0.0340(16) 0.0395(16) 0.0081(12) -0.0008(12) -0.0010(12)
C13 0.0323(16) 0.053(2) 0.0447(18) 0.0097(15) -0.0018(14) -0.0140(15)
C14 0.0208(14) 0.077(2) 0.0348(16) 0.0090(16) 0.0003(12) 0.0001(15)
C15 0.0265(15) 0.062(2) 0.0357(16) 0.0059(14) 0.0008(12) 0.0150(15)
C16 0.0270(14) 0.0399(16) 0.0298(14) 0.0051(12) 0.0028(11) 0.0088(12)
C21 0.0200(12) 0.0280(14) 0.0228(12) -0.0012(10) 0.0015(10) 0.0062(10)
C22 0.0339(15) 0.0291(15) 0.0264(13) 0.0023(11) 0.0048(11) 0.0051(12)
C23 0.0401(17) 0.0264(15) 0.0395(16) -0.0023(12) 0.0005(13) 0.0028(12)
C24 0.0291(15) 0.0417(17) 0.0353(15) -0.0142(13) -0.0005(12) 0.0048(13)
C25 0.0293(15) 0.0548(19) 0.0238(14) -0.0088(13) 0.0045(11) -0.0022(14)
C26 0.0307(15) 0.0390(16) 0.0261(14) 0.0013(11) 0.0052(11) -0.0037(12)
C31 0.0455(17) 0.0220(13) 0.0249(13) 0.0024(10) -0.0117(12) 0.0013(12)
C32 0.085(3) 0.0309(16) 0.0280(15) -0.0040(12) -0.0070(16) 0.0006(16)
C33 0.137(4) 0.040(2) 0.0367(19) -0.0110(15) -0.027(2) -0.003(2)
C34 0.148(5) 0.042(2) 0.056(3) -0.0057(18) -0.061(3) -0.013(3)
C35 0.087(3) 0.057(2) 0.082(3) 0.009(2) -0.047(3) -0.028(2)
C36 0.052(2) 0.057(2) 0.0468(19) -0.0011(16) -0.0176(16) -0.0129(17)
C41 0.0277(14) 0.0320(14) 0.0184(12) -0.0009(10) 0.0064(10) 0.0024(11)
C42 0.0413(17) 0.0314(16) 0.0558(19) -0.0065(14) 0.0200(15) -0.0022(14)
C43 0.050(2) 0.049(2) 0.079(3) -0.0141(18) 0.0342(19) -0.0176(18)
C44 0.0303(17) 0.082(3) 0.051(2) -0.0097(19) 0.0162(15) 0.0003(18)
C45 0.0422(19) 0.070(2) 0.054(2) 0.0148(18) 0.0205(16) 0.0277(18)
C46 0.0431(18) 0.0425(18) 0.0476(18) 0.0127(14) 0.0188(14) 0.0131(15)
C51 0.0252(13) 0.0217(13) 0.0248(13) 0.0070(10) -0.0018(10) -0.0009(10)
C52 0.063(2) 0.0432(19) 0.055(2) 0.0234(16) -0.0186(17) -0.0294(17)
C53 0.132(4) 0.0333(18) 0.0280(16) 0.0155(13) 0.015(2) 0.008(2)
C54 0.0366(18) 0.045(2) 0.103(3) 0.045(2) 0.0037(19) 0.0081(15)
Mo1 0.03340(13) 0.03089(13) 0.02239(12) 0.00991(9) 0.00382(9) 0.00875(10)
C61 0.0484(18) 0.0434(18) 0.0353(16) 0.0094(14) 0.0065(15) 0.0139(15)
C62 0.057(2) 0.0321(16) 0.0299(15) 0.0076(12) 0.0053(14) 0.0099(16)
C63 0.064(2) 0.058(2) 0.0345(16) 0.0206(15) 0.0153(16) 0.0279(18)
C64 0.0368(18) 0.063(2) 0.0403(17) 0.0226(16) -0.0093(14) 0.0028(17)
C65 0.0418(17) 0.0298(15) 0.0257(14) 0.0044(11) -0.0042(13) 0.0039(13)
O61 0.0718(17) 0.0749(17) 0.0396(13) 0.0205(12) -0.0105(12) 0.0270(14)
O62 0.087(2) 0.0409(14) 0.0666(17) 0.0075(12) 0.0069(14) -0.0158(14)
O63 0.118(3) 0.078(2) 0.0545(16) 0.0160(14) 0.0379(17) 0.0581(19)
O64 0.0482(15) 0.088(2) 0.083(2) 0.0371(16) -0.0241(14) -0.0252(15)
O65 0.0654(15) 0.0531(14) 0.0356(11) -0.0065(10) 0.0114(11) 0.0135(12)
Mo2 0.01893(11) 0.01870(11) 0.01838(10) 0.00094(8) -0.00069(8) -0.00060(8)
C71 0.0291(14) 0.0306(15) 0.0269(13) 0.0027(11) -0.0020(11) 0.0000(12)
C72 0.0278(15) 0.0292(15) 0.0482(17) 0.0020(13) -0.0034(13) -0.0038(12)
C73 0.0359(15) 0.0264(14) 0.0291(15) 0.0032(11) -0.0040(12) -0.0065(12)
O71 0.0513(14) 0.0345(12) 0.0535(13) 0.0144(10) -0.0019(11) -0.0170(10)
O72 0.0261(12) 0.0484(14) 0.121(2) 0.0112(14) -0.0057(13) 0.0098(11)
O73 0.0769(17) 0.0499(14) 0.0251(11) 0.0001(9) -0.0094(10) -0.0147(12)
O81 0.101(2) 0.0567(17) 0.084(2) -0.0134(15) -0.0307(18) 0.0151(17)
C81 0.092(4) 0.092(4) 0.160(6) -0.041(4) 0.014(4) 0.032(3)
C82 0.074(3) 0.116(4) 0.078(3) 0.039(3) 0.008(3) 0.045(3)
C841 0.110(6) 0.089(7) 0.073(5) -0.007(4) -0.023(5) 0.025(6)
C842 0.213(15) 0.066(10) 0.124(14) -0.006(10) 0.074(12) 0.058(12)

loop_
_atom_type_symbol
_atom_type_description
_atom_type_scat_dispersion_real
_atom_type_scat_dispersion_imag
_atom_type_scat_source
C C 0.0033 0.0016 'International Tables Vol C Tables 4.2.6.8 and 6.1.1.4'
H H 0.0000 0.0000 'International Tables Vol C Tables 4.2.6.8 and 6.1.1.4'
O O 0.0106 0.0060 'International Tables Vol C Tables 4.2.6.8 and 6.1.1.4'
P P 0.1023 0.0942 'International Tables Vol C Tables 4.2.6.8 and 6.1.1.4'
Mo Mo -1.6832 0.6857 'International Tables Vol C Tables 4.2.6.8 and 6.1.1.4'

loop_
_geom_angle_atom_site_label_1
_geom_angle_atom_site_label_2
_geom_angle_atom_site_label_3
_geom_angle
C1 P1 C21 115.40(11)
C1 P1 C11 107.46(12)
C21 P1 C11 104.80(11)
C1 P1 P3 102.99(8)
C21 P1 P3 107.50(9)
C11 P1 P3 119.22(8)
C2 P2 C41 113.43(11)
C2 P2 C31 108.36(12)
C41 P2 C31 105.34(13)
C2 P2 P3 103.43(8)
C41 P2 P3 108.61(9)
C31 P2 P3 117.96(9)
P2 P3 P1 91.65(3)
P2 P3 Mo1 115.84(3)
P1 P3 Mo1 117.56(3)
C5 C1 C2 107.3(2)
C5 C1 P1 133.85(19)
C2 C1 P1 117.97(17)
C5 C1 Mo2 73.82(13)
C2 C1 Mo2 72.24(13)
P1 C1 Mo2 127.30(12)
C3 C2 C1 107.70(19)
C3 C2 P2 133.45(18)
C1 C2 P2 118.75(17)
C3 C2 Mo2 73.58(13)
C1 C2 Mo2 72.04(13)
P2 C2 Mo2 122.39(12)
C4 C3 C2 108.5(2)
C4 C3 Mo2 74.72(13)
C2 C3 Mo2 71.36(13)
C4 C3 H3 125.8
C2 C3 H3 125.8
Mo2 C3 H3 119.9
C5 C4 C3 107.8(2)
C5 C4 C51 126.9(2)
C3 C4 C51 125.0(2)
C5 C4 Mo2 71.11(13)
C3 C4 Mo2 70.85(13)
C51 C4 Mo2 128.72(16)
C4 C5 C1 108.7(2)
C4 C5 Mo2 74.60(13)
C1 C5 Mo2 71.03(13)
C4 C5 H5 125.7
C1 C5 H5 125.7
Mo2 C5 H5 120.4
C12 C11 C16 119.8(2)
C12 C11 P1 120.8(2)
C16 C11 P1 119.3(2)
C11 C12 C13 119.7(3)
C11 C12 H12 120.2
C13 C12 H12 120.2
C14 C13 C12 120.2(3)
C14 C13 H13 119.9
C12 C13 H13 119.9
C15 C14 C13 120.1(3)
C15 C14 H14 120.0
C13 C14 H14 120.0
C14 C15 C16 120.5(3)
C14 C15 H15 119.8
C16 C15 H15 119.8
C15 C16 C11 119.7(3)
C15 C16 H16 120.1
C11 C16 H16 120.1
C22 C21 C26 119.9(2)
C22 C21 P1 121.14(19)
C26 C21 P1 118.8(2)
C23 C22 C21 120.2(2)
C23 C22 H22 119.9
C21 C22 H22 119.9
C24 C23 C22 119.9(3)
C24 C23 H23 120.0
C22 C23 H23 120.0
C25 C24 C23 120.1(3)
C25 C24 H24 120.0
C23 C24 H24 120.0
C24 C25 C26 120.9(3)
C24 C25 H25 119.6
C26 C25 H25 119.6
C25 C26 C21 119.0(3)
C25 C26 H26 120.5
C21 C26 H26 120.5
C36 C31 C32 119.3(3)
C36 C31 P2 119.7(2)
C32 C31 P2 121.0(2)
C33 C32 C31 120.0(4)
C33 C32 H32 120.0
C31 C32 H32 120.0
C34 C33 C32 120.4(4)
C34 C33 H33 119.8
C32 C33 H33 119.8
C35 C34 C33 120.3(3)
C35 C34 H34 119.8
C33 C34 H34 119.8
C34 C35 C36 120.1(4)
C34 C35 H35 120.0
C36 C35 H35 120.0
C31 C36 C35 119.9(4)
C31 C36 H36 120.1
C35 C36 H36 120.1
C42 C41 C46 119.9(3)
C42 C41 P2 121.3(2)
C46 C41 P2 118.8(2)
C41 C42 C43 119.7(3)
C41 C42 H42 120.1
C43 C42 H42 120.1
C44 C43 C42 120.3(3)
C44 C43 H43 119.9
C42 C43 H43 119.9
C43 C44 C45 120.3(3)
C43 C44 H44 119.9
C45 C44 H44 119.9
C44 C45 C46 120.3(3)
C44 C45 H45 119.9
C46 C45 H45 119.9
C45 C46 C41 119.5(3)
C45 C46 H46 120.2
C41 C46 H46 120.2
C54 C51 C53 110.2(3)
C54 C51 C52 109.2(3)
C53 C51 C52 109.1(3)
C54 C51 C4 110.8(2)
C53 C51 C4 110.6(2)
C52 C51 C4 106.8(2)
C51 C52 H52A 109.5
C51 C52 H52B 109.5
H52A C52 H52B 109.5
C51 C52 H52C 109.5
H52A C52 H52C 109.5
H52B C52 H52C 109.5
C51 C53 H53A 109.5
C51 C53 H53B 109.5
H53A C53 H53B 109.5
C51 C53 H53C 109.5
H53A C53 H53C 109.5
H53B C53 H53C 109.5
C51 C54 H54A 109.5
C51 C54 H54B 109.5
H54A C54 H54B 109.5
C51 C54 H54C 109.5
H54A C54 H54C 109.5
H54B C54 H54C 109.5
C61 Mo1 C62 90.71(13)
C61 Mo1 C63 89.20(12)
C62 Mo1 C63 83.91(14)
C61 Mo1 C65 88.24(11)
C62 Mo1 C65 86.66(12)
C63 Mo1 C65 170.20(13)
C61 Mo1 C64 86.92(13)
C62 Mo1 C64 176.80(12)
C63 Mo1 C64 93.90(15)
C65 Mo1 C64 95.41(13)
C61 Mo1 P3 178.13(10)
C62 Mo1 P3 90.80(8)
C63 Mo1 P3 92.07(9)
C65 Mo1 P3 90.73(7)
C64 Mo1 P3 91.61(8)
O61 C61 Mo1 176.7(3)
O62 C62 Mo1 176.1(3)
O63 C63 Mo1 172.9(3)
O64 C64 Mo1 177.0(3)
O65 C65 Mo1 173.3(2)
C73 Mo2 C72 84.76(12)
C73 Mo2 C71 88.58(11)
C72 Mo2 C71 87.33(11)
C73 Mo2 C1 117.89(10)
C72 Mo2 C1 154.21(10)
C71 Mo2 C1 104.36(10)
C73 Mo2 C2 152.56(10)
C72 Mo2 C2 119.57(10)
C71 Mo2 C2 104.00(9)
C1 Mo2 C2 35.71(8)
C73 Mo2 C3 138.74(10)
C72 Mo2 C3 96.52(10)
C71 Mo2 C3 132.66(9)
C1 Mo2 C3 58.61(8)
C2 Mo2 C3 35.06(8)
C73 Mo2 C5 95.24(10)
C72 Mo2 C5 138.91(10)
C71 Mo2 C5 133.76(10)
C1 Mo2 C5 35.14(8)
C2 Mo2 C5 58.42(8)
C3 Mo2 C5 57.69(8)
C73 Mo2 C4 105.63(10)
C72 Mo2 C4 106.25(10)
C71 Mo2 C4 160.93(9)
C1 Mo2 C4 57.93(8)
C2 Mo2 C4 57.82(8)
C3 Mo2 C4 34.43(8)
C5 Mo2 C4 34.29(8)
O71 C71 Mo2 179.5(3)
O72 C72 Mo2 177.8(3)
O73 C73 Mo2 178.1(2)
C81 O81 C831 122.2(5)
C81 O81 C832 121.7(8)
O81 C81 C82 113.8(4)
O81 C81 H81A 108.8
C82 C81 H81A 108.8
O81 C81 H81B 108.8
C82 C81 H81B 108.8
H81A C81 H81B 107.7
C81 C82 H82A 109.5
C81 C82 H82B 109.5
H82A C82 H82B 109.5
C81 C82 H82C 109.5
H82A C82 H82C 109.5
H82B C82 H82C 109.5
C841 C831 O81 114.8(7)
C841 C831 H83A 108.6
O81 C831 H83A 108.6
C841 C831 H83B 108.6
O81 C831 H83B 108.6
H83A C831 H83B 107.6
C831 C841 H84A 109.5
C831 C841 H84B 109.5
H84A C841 H84B 109.5
C831 C841 H84C 109.5
H84A C841 H84C 109.5
H84B C841 H84C 109.5
C842 C832 O81 114.4(10)
C842 C832 H83C 108.7
O81 C832 H83C 108.7
C842 C832 H83D 108.7
O81 C832 H83D 108.7
H83C C832 H83D 107.6
C832 C842 H84D 109.5
C832 C842 H84E 109.5
H84D C842 H84E 109.5
C832 C842 H84F 109.5
H84D C842 H84F 109.5
H84E C842 H84F 109.5

loop_
_geom_bond_atom_site_label_1
_geom_bond_atom_site_label_2
_geom_bond_distance
P1 C1 1.768(2)
P1 C21 1.802(3)
P1 C11 1.812(2)
P1 P3 2.1813(8)
P2 C2 1.768(2)
P2 C41 1.803(3)
P2 C31 1.804(3)
P2 P3 2.1743(9)
P3 Mo1 2.5799(7)
C1 C5 1.429(3)
C1 C2 1.441(3)
C1 Mo2 2.348(2)
C2 C3 1.425(3)
C2 Mo2 2.351(2)
C3 C4 1.424(3)
C3 Mo2 2.380(2)
C3 H3 0.9500
C4 C5 1.420(3)
C4 C51 1.525(3)
C4 Mo2 2.430(2)
C5 Mo2 2.385(2)
C5 H5 0.9500
C11 C12 1.385(4)
C11 C16 1.397(4)
C12 C13 1.395(4)
C12 H12 0.9500
C13 C14 1.381(5)
C13 H13 0.9500
C14 C15 1.376(5)
C14 H14 0.9500
C15 C16 1.385(4)
C15 H15 0.9500
C16 H16 0.9500
C21 C22 1.391(4)
C21 C26 1.392(3)
C22 C23 1.383(4)
C22 H22 0.9500
C23 C24 1.382(4)
C23 H23 0.9500
C24 C25 1.374(4)
C24 H24 0.9500
C25 C26 1.392(4)
C25 H25 0.9500
C26 H26 0.9500
C31 C36 1.378(4)
C31 C32 1.396(4)
C32 C33 1.380(5)
C32 H32 0.9500
C33 C34 1.371(7)
C33 H33 0.9500
C34 C35 1.365(7)
C34 H34 0.9500
C35 C36 1.401(5)
C35 H35 0.9500
C36 H36 0.9500
C41 C42 1.373(4)
C41 C46 1.390(4)
C42 C43 1.389(4)
C42 H42 0.9500
C43 C44 1.365(5)
C43 H43 0.9500
C44 C45 1.369(5)
C44 H44 0.9500
C45 C46 1.382(4)
C45 H45 0.9500
C46 H46 0.9500
C51 C54 1.510(4)
C51 C53 1.517(4)
C51 C52 1.519(4)
C52 H52A 0.9800
C52 H52B 0.9800
C52 H52C 0.9800
C53 H53A 0.9800
C53 H53B 0.9800
C53 H53C 0.9800
C54 H54A 0.9800
C54 H54B 0.9800
C54 H54C 0.9800
Mo1 C61 1.987(3)
Mo1 C62 2.033(3)
Mo1 C63 2.036(3)
Mo1 C65 2.046(3)
Mo1 C64 2.067(4)
C61 O61 1.150(4)
C62 O62 1.142(4)
C63 O63 1.145(4)
C64 O64 1.135(4)
C65 O65 1.139(3)
Mo2 C73 1.940(3)
Mo2 C72 1.943(3)
Mo2 C71 1.951(3)
C71 O71 1.164(3)
C72 O72 1.163(4)
C73 O73 1.162(3)
O81 C81 1.282(6)
O81 C831 1.484(8)
O81 C832 1.491(10)
C81 C82 1.474(7)
C81 H81A 0.9900
C81 H81B 0.9900
C82 H82A 0.9800
C82 H82B 0.9800
C82 H82C 0.9800
C831 C841 1.366(9)
C831 H83A 0.9900
C831 H83B 0.9900
C841 H84A 0.9800
C841 H84B 0.9800
C841 H84C 0.9800
C832 C842 1.358(11)
C832 H83C 0.9900
C832 H83D 0.9900
C842 H84D 0.9800
C842 H84E 0.9800
C842 H84F 0.9800

loop_
_geom_hbond_atom_site_label_D
_geom_hbond_atom_site_label_H
_geom_hbond_atom_site_label_A
_geom_hbond_distance_DH
_geom_hbond_distance_HA
_geom_hbond_distance_DA
_geom_hbond_angle_DHA
C3 H3 O81 0.95 2.47 3.401(4) 167.9
C46 H46 O81 0.95 2.52 3.426(4) 160.2

loop_
_geom_torsion_atom_site_label_1
_geom_torsion_atom_site_label_2
_geom_torsion_atom_site_label_3
_geom_torsion_atom_site_label_4
_geom_torsion
C21 P1 C1 C5 56.5(3)
C11 P1 C1 C5 -59.9(3)
P3 P1 C1 C5 173.4(2)
C21 P1 C1 C2 -136.01(18)
C11 P1 C1 C2 107.52(19)
P3 P1 C1 C2 -19.2(2)
C21 P1 C1 Mo2 -47.70(18)
C11 P1 C1 Mo2 -164.18(13)
P3 P1 C1 Mo2 69.11(14)
C5 C1 C2 C3 -0.6(3)
P1 C1 C2 C3 -171.15(16)
Mo2 C1 C2 C3 65.46(16)
C5 C1 C2 P2 176.26(17)
P1 C1 C2 P2 5.7(3)
Mo2 C1 C2 P2 -117.68(16)
C5 C1 C2 Mo2 -66.06(16)
P1 C1 C2 Mo2 123.39(16)
C41 P2 C2 C3 -55.7(3)
C31 P2 C2 C3 60.9(3)
P3 P2 C2 C3 -173.1(2)
C41 P2 C2 C1 128.45(19)
C31 P2 C2 C1 -115.0(2)
P3 P2 C2 C1 11.0(2)
C41 P2 C2 Mo2 42.37(17)
C31 P2 C2 Mo2 158.96(13)
P3 P2 C2 Mo2 -75.09(13)
C1 C2 C3 C4 1.6(3)
P2 C2 C3 C4 -174.60(19)
Mo2 C2 C3 C4 66.04(16)
C1 C2 C3 Mo2 -64.44(16)
P2 C2 C3 Mo2 119.4(2)
C2 C3 C4 C5 -2.0(3)
Mo2 C3 C4 C5 61.86(16)
C2 C3 C4 C51 171.7(2)
Mo2 C3 C4 C51 -124.4(2)
C2 C3 C4 Mo2 -63.85(16)
C3 C4 C5 C1 1.6(3)
C51 C4 C5 C1 -172.0(2)
Mo2 C4 C5 C1 63.32(16)
C3 C4 C5 Mo2 -61.69(16)
C51 C4 C5 Mo2 124.7(2)
C2 C1 C5 C4 -0.6(3)
P1 C1 C5 C4 167.8(2)
Mo2 C1 C5 C4 -65.63(16)
C2 C1 C5 Mo2 64.99(16)
P1 C1 C5 Mo2 -126.6(2)
C1 P1 C11 C12 -14.1(2)
C21 P1 C11 C12 -137.4(2)
P3 P1 C11 C12 102.4(2)
C1 P1 C11 C16 163.88(19)
C21 P1 C11 C16 40.6(2)
P3 P1 C11 C16 -79.6(2)
C16 C11 C12 C13 0.7(4)
P1 C11 C12 C13 178.7(2)
C11 C12 C13 C14 0.1(4)
C12 C13 C14 C15 -0.4(5)
C13 C14 C15 C16 -0.2(4)
C14 C15 C16 C11 1.0(4)
C12 C11 C16 C15 -1.3(4)
P1 C11 C16 C15 -179.3(2)
C1 P1 C21 C22 125.2(2)
C11 P1 C21 C22 -116.8(2)
P3 P1 C21 C22 11.0(2)
C1 P1 C21 C26 -59.2(2)
C11 P1 C21 C26 58.8(2)
P3 P1 C21 C26 -173.43(19)
C26 C21 C22 C23 -0.5(4)
P1 C21 C22 C23 175.1(2)
C21 C22 C23 C24 0.9(4)
C22 C23 C24 C25 -0.4(4)
C23 C24 C25 C26 -0.5(4)
C24 C25 C26 C21 0.9(4)
C22 C21 C26 C25 -0.4(4)
P1 C21 C26 C25 -176.0(2)
C2 P2 C31 C36 39.3(3)
C41 P2 C31 C36 161.0(2)
P3 P2 C31 C36 -77.7(3)
C2 P2 C31 C32 -141.3(2)
C41 P2 C31 C32 -19.6(3)
P3 P2 C31 C32 101.8(2)
C36 C31 C32 C33 -0.1(5)
P2 C31 C32 C33 -179.6(3)
C31 C32 C33 C34 1.1(5)
C32 C33 C34 C35 -1.7(6)
C33 C34 C35 C36 1.3(6)
C32 C31 C36 C35 -0.3(5)
P2 C31 C36 C35 179.2(3)
C34 C35 C36 C31 -0.3(6)
C2 P2 C41 C42 -131.4(2)
C31 P2 C41 C42 110.3(2)
P3 P2 C41 C42 -17.0(3)
C2 P2 C41 C46 49.5(3)
C31 P2 C41 C46 -68.8(2)
P3 P2 C41 C46 163.9(2)
C46 C41 C42 C43 0.8(5)
P2 C41 C42 C43 -178.3(3)
C41 C42 C43 C44 -1.4(5)
C42 C43 C44 C45 1.2(6)
C43 C44 C45 C46 -0.4(6)
C44 C45 C46 C41 -0.1(5)
C42 C41 C46 C45 -0.1(5)
P2 C41 C46 C45 179.1(3)
C5 C4 C51 C54 -142.8(3)
C3 C4 C51 C54 44.6(4)
Mo2 C4 C51 C54 -48.1(3)
C5 C4 C51 C53 -20.3(4)
C3 C4 C51 C53 167.1(3)
Mo2 C4 C51 C53 74.4(3)
C5 C4 C51 C52 98.3(3)
C3 C4 C51 C52 -74.2(3)
Mo2 C4 C51 C52 -167.0(2)
C831 O81 C81 C82 -168.7(6)
C832 O81 C81 C82 153.2(10)
C81 O81 C831 C841 -75.6(10)
C81 O81 C832 C842 53(2)
